data_2201221
loop_
_publ_author_name
'M. Subha Nandhini'
'R. V. Krishnakumar'
'T. Narasimhamurthy'
'V. Vijayakumar'
'M. Sundaravadivelu'
'S. Natarajan'

_publ_section_title
;
 4,8,9,10-Tetraphenyl-1,3-diazaadamantan-6-one
;
_journal_issue 6
_journal_name_full 'Acta Crystallographica Section E'
_journal_page_first o675
_journal_page_last o677
_journal_paper_doi 10.1107/S1600536802008772
_journal_volume 58
_journal_year 2002
_chemical_formula_iupac 'C32 H28 N2 O'
_chemical_formula_moiety 'C32 H28 N2 O'
_chemical_formula_sum 'C32 H28 N2 O'
_chemical_formula_weight 456.56
_chemical_name_common 4,8,9,10-Tetraphenyl-1,3-diazaadamantan-6-one
_chemical_name_systematic
;
4,8,9,10-Tetraphenyl-1,3-diazaadamantan-6-one
;
_space_group_IT_number 14
_symmetry_cell_setting monoclinic
_symmetry_space_group_name_Hall '-P 2ybc'
_symmetry_space_group_name_H-M 'P 1 21/c 1'
_atom_sites_solution_hydrogens geom
_atom_sites_solution_primary direct
_atom_sites_solution_secondary difmap
_cell_angle_alpha 90.00
_cell_angle_beta 94.320(10)
_cell_angle_gamma 90.00
_cell_formula_units_Z 4
_cell_length_a 11.7347(14)
_cell_length_b 11.6976(13)
_cell_length_c 17.6391(14)
_cell_measurement_reflns_used 1016
_cell_measurement_temperature 293(2)
_cell_measurement_theta_max 32
_cell_measurement_theta_min 16
_cell_volume 2414.4(4)
_computing_cell_refinement 'SAINT (Siemens, 1994)'
_computing_data_collection 'SMART (Siemens, 1994)'
_computing_data_reduction SAINT
_computing_molecular_graphics 'PLATON (Spek, 1999)'
_computing_publication_material SHELXL97
_computing_structure_refinement 'SHELXL97 (Sheldrick, 1997)'
_computing_structure_solution 'SHELXS97 (Sheldrick, 1990)'
_diffrn_ambient_temperature 293(2)
_diffrn_detector_area_resol_mean 8
_diffrn_measured_fraction_theta_full 0.937
_diffrn_measured_fraction_theta_max 0.937
_diffrn_measurement_device_type 'Siemens SMART CCD'
_diffrn_measurement_method \w
_diffrn_radiation_monochromator graphite
_diffrn_radiation_source 'fine-focus sealed tube'
_diffrn_radiation_type CuK\a
_diffrn_radiation_wavelength 1.54180
_diffrn_reflns_av_R_equivalents 0.098
_diffrn_reflns_av_sigmaI/netI 0.059
_diffrn_reflns_limit_h_max 13
_diffrn_reflns_limit_h_min -7
_diffrn_reflns_limit_k_max 11
_diffrn_reflns_limit_k_min -12
_diffrn_reflns_limit_l_max 16
_diffrn_reflns_limit_l_min -19
_diffrn_reflns_number 9728
_diffrn_reflns_theta_full 58.9
_diffrn_reflns_theta_max 58.9
_diffrn_reflns_theta_min 3.8
_diffrn_standards_decay_% 0
_diffrn_standards_number 0
_exptl_absorpt_coefficient_mu 0.59
_exptl_absorpt_correction_T_max 0.93
_exptl_absorpt_correction_T_min 0.92
_exptl_absorpt_correction_type multi-scan
_exptl_absorpt_process_details '(SADABS; Sheldrick, 1996)'
_exptl_crystal_colour colourless
_exptl_crystal_density_diffrn 1.256
_exptl_crystal_density_method none
_exptl_crystal_description needle
_exptl_crystal_F_000 968
_exptl_crystal_size_max 0.30
_exptl_crystal_size_mid 0.26
_exptl_crystal_size_min 0.13
_refine_diff_density_max 0.22
_refine_diff_density_min -0.23
_refine_ls_extinction_coef 0.0063(5)
_refine_ls_extinction_expression Fc^*^=kFc[1+0.001xFc^2^\l^3^/sin(2\q)]^-1/4^
_refine_ls_extinction_method SHELXL97
_refine_ls_goodness_of_fit_ref 1.08
_refine_ls_hydrogen_treatment constr
_refine_ls_matrix_type full
_refine_ls_number_parameters 317
_refine_ls_number_reflns 3425
_refine_ls_number_restraints 0
_refine_ls_restrained_S_all 1.08
_refine_ls_R_factor_all 0.054
_refine_ls_R_factor_gt 0.044
_refine_ls_shift/su_max <0.001
_refine_ls_shift/su_mean 0.000
_refine_ls_structure_factor_coef Fsqd
_refine_ls_weighting_details 'calc w = 1/[\s^2^(Fo^2^)+(0.0380P)^2^+0.7546P] where P = (Fo^2^+2Fc^2^)/3'
_refine_ls_weighting_scheme calc
_refine_ls_wR_factor_gt 0.109
_refine_ls_wR_factor_ref 0.118
_reflns_number_gt 2919
_reflns_number_total 3425
_reflns_threshold_expression I>2\s(I)
_cod_data_source_file ya6098.cif
_cod_data_source_block I
_cod_original_cell_volume 2414.4(5)
_cod_original_sg_symbol_H-M 'P 21/c'
_cod_database_code 2201221
_cod_database_fobs_code 2201221

loop_
_symmetry_equiv_pos_as_xyz
'x, y, z'
'-x, y+1/2, -z+1/2'
'-x, -y, -z'
'x, -y-1/2, z-1/2'

loop_
_atom_site_label
_atom_site_fract_x
_atom_site_fract_y
_atom_site_fract_z
_atom_site_U_iso_or_equiv
_atom_site_adp_type
_atom_site_calc_flag
_atom_site_refinement_flags
_atom_site_occupancy
_atom_site_disorder_assembly
_atom_site_disorder_group
_atom_site_type_symbol
O1 0.04494(11) 0.23243(13) 0.81304(7) 0.0568(4) Uani d . 1 . . O
N1 0.34669(12) 0.08425(13) 0.83056(8) 0.0416(4) Uani d . 1 . . N
C2 0.39311(15) 0.09042(16) 0.75479(10) 0.0430(4) Uani d . 1 . . C
H2A 0.4662 0.1295 0.7600 0.052 Uiso calc R 1 . . H
H2B 0.4068 0.0133 0.7374 0.052 Uiso calc R 1 . . H
N3 0.31790(12) 0.14985(13) 0.69630(8) 0.0411(4) Uani d . 1 . . N
C4 0.30333(15) 0.26893(15) 0.72345(9) 0.0412(4) Uani d . 1 . . C
H4 0.3809 0.2974 0.7365 0.049 Uiso calc R 1 . . H
C41 0.25181(15) 0.34968(15) 0.66254(10) 0.0430(4) Uani d . 1 . . C
C42 0.14654(18) 0.40241(18) 0.66471(11) 0.0557(5) Uani d . 1 . . C
H42 0.1022 0.3880 0.7052 0.067 Uiso calc R 1 . . H
C43 0.1061(2) 0.4765(2) 0.60732(12) 0.0653(6) Uani d . 1 . . C
H43 0.0349 0.5108 0.6096 0.078 Uiso calc R 1 . . H
C44 0.1706(2) 0.49950(18) 0.54698(12) 0.0624(6) Uani d . 1 . . C
H44 0.1430 0.5485 0.5083 0.075 Uiso calc R 1 . . H
C45 0.27641(19) 0.44908(18) 0.54448(11) 0.0577(6) Uani d . 1 . . C
H45 0.3210 0.4651 0.5044 0.069 Uiso calc R 1 . . H
C46 0.31644(17) 0.37493(17) 0.60126(11) 0.0509(5) Uani d . 1 . . C
H46 0.3878 0.3411 0.5987 0.061 Uiso calc R 1 . . H
C5 0.24444(15) 0.26666(16) 0.79953(9) 0.0419(4) Uani d . 1 . . C
H5 0.2299 0.3444 0.8172 0.050 Uiso calc R 1 . . H
C6 0.13571(15) 0.19731(17) 0.79254(9) 0.0428(5) Uani d . 1 . . C
C7 0.15330(15) 0.07787(16) 0.76379(9) 0.0418(4) Uani d . 1 . . C
H7 0.0807 0.0362 0.7582 0.050 Uiso calc R 1 . . H
C8 0.23818(14) 0.01906(16) 0.82403(10) 0.0416(4) Uani d . 1 . . C
H8 0.2048 0.0257 0.8731 0.050 Uiso calc R 1 . . H
C81 0.26028(15) -0.10773(16) 0.81148(10) 0.0450(5) Uani d . 1 . . C
C82 0.34901(17) -0.16051(18) 0.85505(12) 0.0570(5) Uani d . 1 . . C
H82 0.3933 -0.1176 0.8905 0.068 Uiso calc R 1 . . H
C83 0.37275(19) -0.27513(19) 0.84674(14) 0.0663(6) Uani d . 1 . . C
H83 0.4322 -0.3088 0.8766 0.080 Uiso calc R 1 . . H
C84 0.30800(19) -0.34003(19) 0.79392(14) 0.0641(6) Uani d . 1 . . C
H84 0.3248 -0.4169 0.7873 0.077 Uiso calc R 1 . . H
C85 0.21865(18) -0.28987(18) 0.75136(12) 0.0588(6) Uani d . 1 . . C
H85 0.1742 -0.3334 0.7163 0.071 Uiso calc R 1 . . H
C86 0.19431(17) -0.17494(17) 0.76025(11) 0.0521(5) Uani d . 1 . . C
H86 0.1330 -0.1424 0.7315 0.063 Uiso calc R 1 . . H
C9 0.32541(15) 0.20001(16) 0.85941(10) 0.0430(4) Uani d . 1 . . C
H9 0.2830 0.1904 0.9048 0.052 Uiso calc R 1 . . H
C91 0.43676(16) 0.26184(16) 0.88513(10) 0.0446(5) Uani d . 1 . . C
C92 0.44226(18) 0.37947(17) 0.89234(12) 0.0572(5) Uani d . 1 . . C
H92 0.3774 0.4231 0.8795 0.069 Uiso calc R 1 . . H
C93 0.54295(19) 0.43349(19) 0.91836(13) 0.0651(6) Uani d . 1 . . C
H93 0.5451 0.5128 0.9222 0.078 Uiso calc R 1 . . H
C94 0.63916(19) 0.3710(2) 0.93847(13) 0.0630(6) Uani d . 1 . . C
H94 0.7066 0.4072 0.9560 0.076 Uiso calc R 1 . . H
C95 0.63462(19) 0.2548(2) 0.93249(15) 0.0725(7) Uani d . 1 . . C
H95 0.6995 0.2117 0.9464 0.087 Uiso calc R 1 . . H
C96 0.53496(18) 0.20016(19) 0.90603(13) 0.0638(6) Uani d . 1 . . C
H96 0.5338 0.1209 0.9022 0.077 Uiso calc R 1 . . H
C10 0.20908(14) 0.08395(16) 0.68665(9) 0.0404(4) Uani d . 1 . . C
H10 0.2312 0.0054 0.6753 0.048 Uiso calc R 1 . . H
C101 0.12842(15) 0.12158(15) 0.61951(10) 0.0424(4) Uani d . 1 . . C
C102 0.01304(16) 0.1409(2) 0.62516(11) 0.0575(6) Uani d . 1 . . C
H102 -0.0170 0.1350 0.6723 0.069 Uiso calc R 1 . . H
C103 -0.05862(19) 0.1690(2) 0.56173(12) 0.0672(6) Uani d . 1 . . C
H103 -0.1358 0.1824 0.5668 0.081 Uiso calc R 1 . . H
C104 -0.0160(2) 0.1770(2) 0.49134(13) 0.0683(6) Uani d . 1 . . C
H104 -0.0640 0.1952 0.4487 0.082 Uiso calc R 1 . . H
C105 0.09871(19) 0.1576(2) 0.48493(11) 0.0611(6) Uani d . 1 . . C
H105 0.1281 0.1627 0.4375 0.073 Uiso calc R 1 . . H
C106 0.17031(17) 0.13074(17) 0.54786(10) 0.0491(5) Uani d . 1 . . C
H106 0.2476 0.1186 0.5425 0.059 Uiso calc R 1 . . H

loop_
_atom_site_aniso_label
_atom_site_aniso_U_11
_atom_site_aniso_U_22
_atom_site_aniso_U_33
_atom_site_aniso_U_12
_atom_site_aniso_U_13
_atom_site_aniso_U_23
O1 0.0472(8) 0.0753(10) 0.0478(8) 0.0098(7) 0.0038(6) -0.0103(7)
N1 0.0425(8) 0.0428(8) 0.0390(8) -0.0005(7) -0.0001(6) 0.0022(7)
C2 0.0416(10) 0.0462(11) 0.0411(10) 0.0038(8) 0.0022(8) 0.0037(8)
N3 0.0411(8) 0.0444(9) 0.0376(8) 0.0025(7) 0.0026(6) 0.0022(7)
C4 0.0442(10) 0.0425(10) 0.0367(9) 0.0011(8) 0.0005(7) 0.0011(8)
C41 0.0518(11) 0.0380(10) 0.0383(10) -0.0012(8) -0.0026(8) 0.0005(8)
C42 0.0616(12) 0.0575(13) 0.0477(11) 0.0119(10) 0.0034(9) 0.0029(10)
C43 0.0731(14) 0.0652(14) 0.0555(13) 0.0193(12) -0.0095(11) 0.0031(11)
C44 0.0900(16) 0.0476(12) 0.0464(12) 0.0031(12) -0.0160(11) 0.0061(9)
C45 0.0764(14) 0.0520(12) 0.0441(11) -0.0101(11) 0.0012(10) 0.0067(10)
C46 0.0556(11) 0.0481(12) 0.0485(11) -0.0038(9) 0.0005(9) 0.0068(9)
C5 0.0470(10) 0.0432(10) 0.0348(9) 0.0054(8) -0.0012(8) -0.0016(8)
C6 0.0424(10) 0.0582(12) 0.0273(9) 0.0071(9) -0.0014(7) 0.0030(8)
C7 0.0401(9) 0.0494(11) 0.0357(9) 0.0002(8) 0.0013(7) 0.0018(8)
C8 0.0425(9) 0.0484(11) 0.0338(9) -0.0012(8) 0.0014(7) 0.0027(8)
C81 0.0448(10) 0.0470(11) 0.0434(10) -0.0025(9) 0.0040(8) 0.0061(9)
C82 0.0568(12) 0.0523(13) 0.0600(13) -0.0016(10) -0.0085(10) 0.0043(10)
C83 0.0623(13) 0.0558(14) 0.0792(15) 0.0076(11) -0.0052(11) 0.0104(12)
C84 0.0639(13) 0.0443(12) 0.0849(16) -0.0003(10) 0.0112(12) 0.0011(11)
C85 0.0614(13) 0.0508(13) 0.0638(13) -0.0100(10) 0.0025(10) -0.0024(10)
C86 0.0489(11) 0.0526(12) 0.0539(12) -0.0067(9) -0.0022(9) 0.0049(10)
C9 0.0493(10) 0.0447(11) 0.0346(9) 0.0020(8) 0.0002(8) 0.0027(8)
C91 0.0524(11) 0.0457(11) 0.0349(9) -0.0002(9) -0.0025(8) 0.0025(8)
C92 0.0609(12) 0.0469(12) 0.0617(13) 0.0039(10) -0.0100(10) 0.0036(10)
C93 0.0759(15) 0.0473(13) 0.0695(14) -0.0086(11) -0.0110(12) 0.0031(11)
C94 0.0603(13) 0.0615(14) 0.0646(14) -0.0131(11) -0.0116(10) 0.0020(11)
C95 0.0571(13) 0.0605(15) 0.0955(18) 0.0020(11) -0.0227(12) -0.0052(13)
C96 0.0611(13) 0.0460(12) 0.0807(15) 0.0028(10) -0.0185(11) -0.0007(11)
C10 0.0434(10) 0.0433(10) 0.0344(9) 0.0015(8) 0.0028(7) -0.0009(8)
C101 0.0502(11) 0.0406(10) 0.0355(9) -0.0001(8) -0.0016(8) -0.0022(8)
C102 0.0505(11) 0.0811(15) 0.0401(11) 0.0047(10) -0.0011(9) -0.0035(10)
C103 0.0522(12) 0.0933(18) 0.0542(13) 0.0068(12) -0.0096(10) 0.0014(12)
C104 0.0707(15) 0.0833(17) 0.0475(13) -0.0047(12) -0.0176(11) 0.0106(11)
C105 0.0739(15) 0.0717(15) 0.0370(11) -0.0051(12) 0.0003(10) 0.0076(10)
C106 0.0540(11) 0.0539(12) 0.0395(10) 0.0001(9) 0.0029(9) 0.0032(9)

loop_
_atom_type_symbol
_atom_type_description
_atom_type_scat_dispersion_real
_atom_type_scat_dispersion_imag
_atom_type_scat_source
C C 0.0181 0.0091 'International Tables Vol C Tables 4.2.6.8 and 6.1.1.4'
H H 0.0000 0.0000 'International Tables Vol C Tables 4.2.6.8 and 6.1.1.4'
N N 0.0311 0.0180 'International Tables Vol C Tables 4.2.6.8 and 6.1.1.4'
O O 0.0492 0.0322 'International Tables Vol C Tables 4.2.6.8 and 6.1.1.4'

loop_
_geom_angle_atom_site_label_1
_geom_angle_atom_site_label_2
_geom_angle_atom_site_label_3
_geom_angle
C9 N1 C8 109.43(14)
C9 N1 C2 110.47(14)
C8 N1 C2 109.09(13)
N3 C2 N1 114.27(13)
N3 C2 H2A 108.7
N1 C2 H2A 108.7
N3 C2 H2B 108.7
N1 C2 H2B 108.7
H2A C2 H2B 107.6
C2 N3 C4 107.01(13)
C2 N3 C10 107.32(13)
C4 N3 C10 113.76(13)
N3 C4 C41 113.80(14)
N3 C4 C5 109.34(14)
C41 C4 C5 116.19(14)
N3 C4 H4 105.5
C41 C4 H4 105.5
C5 C4 H4 105.5
C42 C41 C46 117.69(17)
C42 C41 C4 124.42(17)
C46 C41 C4 117.86(16)
C41 C42 C43 121.0(2)
C41 C42 H42 119.5
C43 C42 H42 119.5
C44 C43 C42 120.5(2)
C44 C43 H43 119.8
C42 C43 H43 119.8
C43 C44 C45 119.30(19)
C43 C44 H44 120.3
C45 C44 H44 120.3
C44 C45 C46 120.3(2)
C44 C45 H45 119.9
C46 C45 H45 119.9
C45 C46 C41 121.27(19)
C45 C46 H46 119.4
C41 C46 H46 119.4
C6 C5 C4 111.50(14)
C6 C5 C9 104.63(14)
C4 C5 C9 107.62(14)
C6 C5 H5 111.0
C4 C5 H5 111.0
C9 C5 H5 111.0
O1 C6 C7 123.81(17)
O1 C6 C5 123.08(18)
C7 C6 C5 112.94(15)
C6 C7 C10 109.24(15)
C6 C7 C8 106.05(14)
C10 C7 C8 109.07(14)
C6 C7 H7 110.8
C10 C7 H7 110.8
C8 C7 H7 110.8
N1 C8 C81 110.95(14)
N1 C8 C7 109.08(14)
C81 C8 C7 115.90(15)
N1 C8 H8 106.8
C81 C8 H8 106.8
C7 C8 H8 106.8
C86 C81 C82 117.74(18)
C86 C81 C8 123.55(16)
C82 C81 C8 118.68(17)
C83 C82 C81 121.4(2)
C83 C82 H82 119.3
C81 C82 H82 119.3
C82 C83 C84 120.0(2)
C82 C83 H83 120.0
C84 C83 H83 120.0
C85 C84 C83 119.4(2)
C85 C84 H84 120.3
C83 C84 H84 120.3
C84 C85 C86 120.5(2)
C84 C85 H85 119.7
C86 C85 H85 119.7
C85 C86 C81 120.88(19)
C85 C86 H86 119.6
C81 C86 H86 119.6
N1 C9 C91 111.90(14)
N1 C9 C5 109.44(14)
C91 C9 C5 115.04(15)
N1 C9 H9 106.6
C91 C9 H9 106.6
C5 C9 H9 106.6
C92 C91 C96 117.48(18)
C92 C91 C9 121.99(17)
C96 C91 C9 120.44(17)
C91 C92 C93 121.09(19)
C91 C92 H92 119.5
C93 C92 H92 119.5
C94 C93 C92 120.5(2)
C94 C93 H93 119.8
C92 C93 H93 119.8
C95 C94 C93 119.0(2)
C95 C94 H94 120.5
C93 C94 H94 120.5
C94 C95 C96 120.9(2)
C94 C95 H95 119.5
C96 C95 H95 119.5
C95 C96 C91 121.0(2)
C95 C96 H96 119.5
C91 C96 H96 119.5
N3 C10 C101 114.58(14)
N3 C10 C7 109.70(13)
C101 C10 C7 114.54(14)
N3 C10 H10 105.7
C101 C10 H10 105.7
C7 C10 H10 105.7
C102 C101 C106 117.81(17)
C102 C101 C10 123.02(16)
C106 C101 C10 119.07(16)
C101 C102 C103 121.16(19)
C101 C102 H102 119.4
C103 C102 H102 119.4
C104 C103 C102 120.3(2)
C104 C103 H103 119.9
C102 C103 H103 119.9
C103 C104 C105 119.1(2)
C103 C104 H104 120.4
C105 C104 H104 120.4
C106 C105 C104 120.8(2)
C106 C105 H105 119.6
C104 C105 H105 119.6
C105 C106 C101 120.85(18)
C105 C106 H106 119.6
C101 C106 H106 119.6

loop_
_geom_bond_atom_site_label_1
_geom_bond_atom_site_label_2
_geom_bond_site_symmetry_2
_geom_bond_distance
_geom_bond_publ_flag
O1 C6 . 1.222(2) ?
N1 C9 . 1.474(2) ?
N1 C8 . 1.481(2) ?
N1 C2 . 1.483(2) ?
C2 N3 . 1.480(2) ?
C2 H2A . 0.9700 ?
C2 H2B . 0.9700 ?
N3 C4 . 1.487(2) ?
N3 C10 . 1.490(2) ?
C4 C41 . 1.521(2) ?
C4 C5 . 1.555(2) ?
C4 H4 . 0.9800 ?
C41 C42 . 1.384(3) ?
C41 C46 . 1.398(3) ?
C42 C43 . 1.389(3) ?
C42 H42 . 0.9300 ?
C43 C44 . 1.378(3) ?
C43 H43 . 0.9300 ?
C44 C45 . 1.379(3) ?
C44 H44 . 0.9300 ?
C45 C46 . 1.380(3) ?
C45 H45 . 0.9300 ?
C46 H46 . 0.9300 ?
C5 C6 . 1.509(3) ?
C5 C9 . 1.573(2) ?
C5 H5 . 0.9800 ?
C6 C7 . 1.506(3) ?
C7 C10 . 1.555(2) ?
C7 C8 . 1.560(2) ?
C7 H7 . 0.9800 ?
C8 C81 . 1.525(3) ?
C8 H8 . 0.9800 ?
C81 C86 . 1.389(3) ?
C81 C82 . 1.391(3) ?
C82 C83 . 1.379(3) ?
C82 H82 . 0.9300 ?
C83 C84 . 1.384(3) ?
C83 H83 . 0.9300 ?
C84 C85 . 1.374(3) ?
C84 H84 . 0.9300 ?
C85 C86 . 1.386(3) ?
C85 H85 . 0.9300 ?
C86 H86 . 0.9300 ?
C9 C91 . 1.532(3) ?
C9 H9 . 0.9800 ?
C91 C92 . 1.383(3) ?
C91 C96 . 1.386(3) ?
C92 C93 . 1.387(3) ?
C92 H92 . 0.9300 ?
C93 C94 . 1.369(3) ?
C93 H93 . 0.9300 ?
C94 C95 . 1.364(3) ?
C94 H94 . 0.9300 ?
C95 C96 . 1.383(3) ?
C95 H95 . 0.9300 ?
C96 H96 . 0.9300 ?
C10 C101 . 1.524(2) ?
C10 H10 . 0.9800 ?
C101 C102 . 1.384(3) ?
C101 C106 . 1.394(3) ?
C102 C103 . 1.387(3) ?
C102 H102 . 0.9300 ?
C103 C104 . 1.376(3) ?
C103 H103 . 0.9300 ?
C104 C105 . 1.378(3) ?
C104 H104 . 0.9300 ?
C105 C106 . 1.377(3) ?
C105 H105 . 0.9300 ?
C106 H106 . 0.9300 ?

loop_
_geom_hbond_atom_site_label_D
_geom_hbond_atom_site_label_H
_geom_hbond_atom_site_label_A
_geom_hbond_site_symmetry_A
_geom_hbond_distance_DH
_geom_hbond_distance_HA
_geom_hbond_distance_DA
_geom_hbond_angle_DHA
C86 H86 O1 2_546 0.93 2.62 3.191(2) 120.1
C105 H105 O1 4_565 0.93 2.64 3.310(2) 129.7

loop_
_geom_torsion_atom_site_label_1
_geom_torsion_atom_site_label_2
_geom_torsion_atom_site_label_3
_geom_torsion_atom_site_label_4
_geom_torsion
C9 N1 C2 N3 -58.82(19)
C8 N1 C2 N3 61.51(19)
N1 C2 N3 C4 60.90(18)
N1 C2 N3 C10 -61.56(19)
C2 N3 C4 C41 166.43(14)
C10 N3 C4 C41 -75.22(18)
C2 N3 C4 C5 -61.82(16)
C10 N3 C4 C5 56.53(17)
N3 C4 C41 C42 115.3(2)
C5 C4 C41 C42 -13.0(3)
N3 C4 C41 C46 -66.5(2)
C5 C4 C41 C46 165.12(16)
C46 C41 C42 C43 0.9(3)
C4 C41 C42 C43 179.06(19)
C41 C42 C43 C44 -0.4(3)
C42 C43 C44 C45 -0.6(3)
C43 C44 C45 C46 1.0(3)
C44 C45 C46 C41 -0.4(3)
C42 C41 C46 C45 -0.5(3)
C4 C41 C46 C45 -178.79(17)
N3 C4 C5 C6 -52.52(18)
C41 C4 C5 C6 77.95(19)
N3 C4 C5 C9 61.68(17)
C41 C4 C5 C9 -167.85(15)
C4 C5 C6 O1 -130.25(17)
C9 C5 C6 O1 113.71(18)
C4 C5 C6 C7 54.42(19)
C9 C5 C6 C7 -61.63(17)
O1 C6 C7 C10 129.04(17)
C5 C6 C7 C10 -55.67(18)
O1 C6 C7 C8 -113.54(18)
C5 C6 C7 C8 61.75(18)
C9 N1 C8 C81 -167.43(14)
C2 N1 C8 C81 71.60(17)
C9 N1 C8 C7 63.72(17)
C2 N1 C8 C7 -57.25(18)
C6 C7 C8 N1 -59.91(18)
C10 C7 C8 N1 57.62(18)
C6 C7 C8 C81 174.05(14)
C10 C7 C8 C81 -68.42(19)
N1 C8 C81 C86 -137.98(17)
C7 C8 C81 C86 -12.9(2)
N1 C8 C81 C82 44.0(2)
C7 C8 C81 C82 169.11(16)
C86 C81 C82 C83 1.4(3)
C8 C81 C82 C83 179.53(19)
C81 C82 C83 C84 0.3(3)
C82 C83 C84 C85 -1.5(3)
C83 C84 C85 C86 0.9(3)
C84 C85 C86 C81 0.8(3)
C82 C81 C86 C85 -2.0(3)
C8 C81 C86 C85 -179.99(18)
C8 N1 C9 C91 166.56(13)
C2 N1 C9 C91 -73.31(17)
C8 N1 C9 C5 -64.71(17)
C2 N1 C9 C5 55.42(18)
C6 C5 C9 N1 61.04(17)
C4 C5 C9 N1 -57.67(18)
C6 C5 C9 C91 -171.99(15)
C4 C5 C9 C91 69.31(19)
N1 C9 C91 C92 160.10(17)
C5 C9 C91 C92 34.4(2)
N1 C9 C91 C96 -23.4(2)
C5 C9 C91 C96 -149.10(18)
C96 C91 C92 C93 1.0(3)
C9 C91 C92 C93 177.64(18)
C91 C92 C93 C94 -0.8(3)
C92 C93 C94 C95 0.1(4)
C93 C94 C95 C96 0.5(4)
C94 C95 C96 C91 -0.3(4)
C92 C91 C96 C95 -0.5(3)
C9 C91 C96 C95 -177.2(2)
C2 N3 C10 C101 -170.58(14)
C4 N3 C10 C101 71.24(18)
C2 N3 C10 C7 58.95(17)
C4 N3 C10 C7 -59.23(18)
C6 C7 C10 N3 56.44(18)
C8 C7 C10 N3 -59.06(19)
C6 C7 C10 C101 -74.05(19)
C8 C7 C10 C101 170.45(15)
N3 C10 C101 C102 -132.51(19)
C7 C10 C101 C102 -4.4(3)
N3 C10 C101 C106 51.4(2)
C7 C10 C101 C106 179.46(16)
C106 C101 C102 C103 -0.3(3)
C10 C101 C102 C103 -176.4(2)
C101 C102 C103 C104 0.6(4)
C102 C103 C104 C105 -0.5(4)
C103 C104 C105 C106 -0.1(4)
C104 C105 C106 C101 0.5(3)
C102 C101 C106 C105 -0.3(3)
C10 C101 C106 C105 175.97(19)

loop_
_cod_related_entry_id
_cod_related_entry_database
_cod_related_entry_code
1 ChemSpider 540277
